data_9005606
loop_
_publ_author_name
'Martucci A'
'Sacerdoti M'
'Cruciani G'
'Dalconi C'

_publ_section_title
;
 In situ time resolved synchrotron powder diffraction study of mordenite
 Sample: T = 200 C
;
_journal_name_full 'European Journal of Mineralogy'
_journal_page_first 485
_journal_page_last 493
_journal_paper_doi 10.1127/0935-1221/2003/0015-0485
_journal_volume 15
_journal_year 2003
_chemical_formula_sum 'Al1.85 Ca0.439 Fe0.007 H25.4 Mg0.008 O28.887 Si10.133'
_chemical_name_mineral Mordenite
_space_group_IT_number 63
_symmetry_space_group_name_Hall '-C 2c 2'
_symmetry_space_group_name_H-M 'C m c m'
_cell_angle_alpha 90
_cell_angle_beta 90
_cell_angle_gamma 90
_cell_length_a 18.074
_cell_length_b 20.446
_cell_length_c 7.531
_cell_formula_units_Z 4
_cell_volume 2783.013
_diffrn_ambient_temperature 473.15
_cod_original_formula_sum 'O28.887 Ca.439 Mg.008 Si10.133 Al1.85 Fe.007 H25.4'
_cod_database_code 9005606

loop_
_symmetry_equiv_pos_as_xyz
x,y,z
1/2+x,1/2+y,z
x,-y,1/2+z
1/2+x,1/2-y,1/2+z
-x,y,1/2-z
1/2-x,1/2+y,1/2-z
-x,y,z
1/2-x,1/2+y,z
x,-y,-z
1/2+x,1/2-y,-z
x,y,1/2-z
1/2+x,1/2+y,1/2-z
-x,-y,1/2+z
1/2-x,1/2-y,1/2+z
-x,-y,-z
1/2-x,1/2-y,-z

loop_
_atom_site_type_symbol
_atom_site_label
_atom_site_fract_x
_atom_site_fract_y
_atom_site_fract_z
_atom_site_occupancy
_atom_site_U_iso_or_equiv
_atom_site_attached_hydrogens
O WatA 0.00000 0.50000 0.00000 0.75000 0.11300 2
O WatB 0.00000 0.56900 0.15400 0.44900 0.13600 2
Ca CaC* 0.41000 0.11600 0.25000 0.02300 0.08000 0
Mg MgC* 0.41000 0.11600 0.25000 0.00100 0.08000 0
Sr SrC* 0.41000 0.11600 0.25000 0.00010 0.08000 0
O WatC* 0.41000 0.11600 0.25000 0.09600 0.08000 2
Ca CaD* 0.50000 0.25400 0.37700 0.03100 0.14000 0
Mg MgD* 0.50000 0.25400 0.37700 0.00140 0.14000 0
Sr SrD* 0.50000 0.25400 0.37700 0.00010 0.14000 0
O WatD* 0.50000 0.25400 0.37700 0.13300 0.14000 2
O WatE 0.60000 0.50200 0.25000 0.51900 0.11600 2
Ca CaF 0.50000 0.40700 0.25000 0.33150 0.13000 0
Mg MgF 0.50000 0.40700 0.25000 0.00310 0.13000 0
Sr SrF 0.50000 0.40700 0.25000 0.00040 0.13000 0
O WatF 0.50000 0.40700 0.25000 0.14100 0.13000 2
O WatG 0.50000 0.35100 0.41900 0.06100 0.10000 2
O WatG* 0.50000 0.35100 0.41900 0.06100 0.10000 2
O WatH 0.09000 0.00000 0.00000 0.17800 0.10200 2
O WatJ 0.00000 0.10300 0.00300 0.50100 0.10100 2
Si SiT1 0.30600 0.07500 0.03400 0.84440 0.04800 0
Al AlT1 0.30600 0.07500 0.03400 0.15420 0.04800 0
Fe FeT1 0.30600 0.07500 0.03400 0.00060 0.04800 0
Si SiT2 0.30600 0.30800 0.04100 0.84440 0.04800 0
Al AlT2 0.30600 0.30800 0.04100 0.15420 0.04800 0
Fe FeT2 0.30600 0.30800 0.04100 0.00060 0.04800 0
Si SiT3 0.09200 0.38500 0.25000 0.84440 0.04800 0
Al AlT3 0.09200 0.38500 0.25000 0.15420 0.04800 0
Fe FeT3 0.09200 0.38500 0.25000 0.00060 0.04800 0
Si SiT4 0.08600 0.22600 0.25000 0.84440 0.04800 0
Al AlT4 0.08600 0.22600 0.25000 0.15420 0.04800 0
Fe FeT4 0.08600 0.22600 0.25000 0.00060 0.04800 0
O O1 0.12200 0.41400 0.44300 1.00000 0.06200 0
O O2 0.12400 0.18700 0.41600 1.00000 0.06200 0
O O3 0.23700 0.12600 0.98600 1.00000 0.06200 0
O O4 0.09000 0.30800 0.25000 1.00000 0.06200 0
O O5 0.15800 0.20100 0.75000 1.00000 0.06200 0
O O6 0.18500 0.42300 0.75000 1.00000 0.06200 0
O O7 0.23400 0.50000 0.50000 1.00000 0.06200 0
O O8 0.25000 0.25000 0.50000 1.00000 0.06200 0
O O9 0.00000 0.40000 0.25000 1.00000 0.06200 0
O O10 0.00000 0.20300 0.25000 1.00000 0.06200 0
